data_7117074
loop_
_publ_author_name
'Shi-Li Li'
'Fu-Qiang Zhang'
'Xian-Ming Zhang'

_publ_section_title
;
 An organic-ligand-free thermochromic luminescent cuprous iodide
 trinuclear cluster: evidence for cluster centered emission and
 configuration distortion with temperature
;
_journal_name_full Chem.Commun.
_journal_page_first 8062
_journal_paper_doi 10.1039/C5cc01154J
_journal_volume 51
_journal_year 2015
_chemical_absolute_configuration unk
_chemical_formula_moiety 'Cu3 I6, 1.5(C14 H30 N2)'
_chemical_formula_sum 'C21 H45 Cu3 I6 N3'
_chemical_formula_weight 1291.62
_chemical_name_systematic
;
 ? 
;
_space_group_crystal_system orthorhombic
_space_group_IT_number 18
_space_group_name_Hall 'P 2bc 2'
_space_group_name_H-M_alt 'P 2 21 21'
_symmetry_space_group_name_Hall 'P 2bc 2'
_symmetry_space_group_name_H-M 'P 2 21 21'
_atom_sites_solution_hydrogens geom
_atom_sites_solution_primary direct
_atom_sites_solution_secondary difmap
_audit_creation_date 2014-11-23
_audit_creation_method
;
Olex2 1.2
(compiled 2014.09.19 svn.r3010 for OlexSys, GUI svn.r4874)
;
_audit_update_record
;
2015-01-29 deposited with the CCDC.
2015-03-30 downloaded from the CCDC.
;
_cell_angle_alpha 90.00
_cell_angle_beta 90.00
_cell_angle_gamma 90.00
_cell_formula_units_Z 4
_cell_length_a 8.52016(18)
_cell_length_b 31.2866(8)
_cell_length_c 13.2813(3)
_cell_measurement_temperature 99.8(2)
_cell_volume 3540.35(14)
_computing_molecular_graphics 'Olex2 (Dolomanov et al., 2009)'
_computing_publication_material 'Olex2 (Dolomanov et al., 2009)'
_computing_structure_refinement 'SHELXL-97 (Sheldrick, 1997)'
_computing_structure_solution 'SHELXS-97 (Sheldrick, 1990)'
_diffrn_ambient_temperature 99.8(2)
_diffrn_measured_fraction_theta_full 0.998
_diffrn_measured_fraction_theta_max 0.998
_diffrn_radiation_monochromator graphite
_diffrn_radiation_type MoK\a
_diffrn_radiation_wavelength 0.71073
_diffrn_reflns_av_R_equivalents 0.0327
_diffrn_reflns_av_unetI/netI 0.0320
_diffrn_reflns_limit_h_max 10
_diffrn_reflns_limit_h_min -10
_diffrn_reflns_limit_k_max 37
_diffrn_reflns_limit_k_min -36
_diffrn_reflns_limit_l_max 11
_diffrn_reflns_limit_l_min -15
_diffrn_reflns_number 24663
_diffrn_reflns_theta_full 25.00
_diffrn_reflns_theta_max 25.00
_diffrn_reflns_theta_min 2.72
_diffrn_source 'fine-focus sealed tube'
_exptl_absorpt_coefficient_mu 7.033
_exptl_absorpt_correction_T_max 0.7200
_exptl_absorpt_correction_T_min 0.1562
_exptl_absorpt_correction_type multi-scan
_exptl_crystal_colour yellow
_exptl_crystal_density_diffrn 2.423
_exptl_crystal_density_method 'not measured'
_exptl_crystal_description column
_exptl_crystal_F_000 2388
_exptl_crystal_size_max 0.42
_exptl_crystal_size_mid 0.09
_exptl_crystal_size_min 0.05
_refine_diff_density_max 1.579
_refine_diff_density_min -2.380
_refine_diff_density_rms 0.156
_refine_ls_abs_structure_details 'Flack H D (1983), Acta Cryst. A39, 876-881'
_refine_ls_abs_structure_Flack 0.50(4)
_refine_ls_extinction_method none
_refine_ls_goodness_of_fit_ref 1.108
_refine_ls_hydrogen_treatment constr
_refine_ls_matrix_type full
_refine_ls_number_parameters 335
_refine_ls_number_reflns 6233
_refine_ls_number_restraints 0
_refine_ls_restrained_S_all 1.108
_refine_ls_R_factor_all 0.0320
_refine_ls_R_factor_gt 0.0299
_refine_ls_shift/su_max 0.175
_refine_ls_shift/su_mean 0.011
_refine_ls_structure_factor_coef Fsqd
_refine_ls_weighting_details 'calc w=1/[\s^2^(Fo^2^)+(0.0111P)^2^+23.7137P] where P=(Fo^2^+2Fc^2^)/3'
_refine_ls_weighting_scheme calc
_refine_ls_wR_factor_gt 0.0600
_refine_ls_wR_factor_ref 0.0611
_reflns_number_gt 6005
_reflns_number_total 6233
_reflns_threshold_expression >2sigma(I)
_cod_data_source_file c5cc01154j2.cif
_cod_data_source_block 100K
_cod_original_cell_volume 3540.36(14)
_cod_database_code 7117074
_olex2_refinement_description
;
1. Others
 Fixed Sof: N3(0.5) C19(0.5) H19A(0.5) H19B(0.5) C22(0.5) H22A(0.5) H22B(0.5)
 C21(0.5) H21A(0.5) H21B(0.5) C20(0.5) H20A(0.5) H20B(0.5) C23(0.5) H23A(0.5)
 H23B(0.5) C24(0.5) H24A(0.5) H24B(0.5) N4(0.5)
 Fixed Uiso: H1A(0.067) H1B(0.067) H1C(0.067) H2A(0.034) H2B(0.034) H3A(0.029)
 H3B(0.029) H4A(0.024) H4B(0.024) H5A(0.025) H5B(0.025) H6A(0.019) H6B(0.019)
 H7A(0.026) H7B(0.026) H8A(0.023) H8B(0.023) H9A(0.029) H9B(0.029) H10A(0.023)
 H10B(0.023) H11A(0.026) H11B(0.026) H12A(0.03) H12B(0.03) H13A(0.032)
 H13B(0.032) H14A(0.056) H14B(0.056) H14C(0.056) H15A(0.097) H15B(0.097)
 H15C(0.097) H16A(0.048) H16B(0.048) H17A(0.041) H17B(0.041) H18A(0.047)
 H18B(0.047) H19A(0.029) H19B(0.029) H22A(0.036) H22B(0.036) H21A(0.036)
 H21B(0.036) H20A(0.039) H20B(0.039) H23A(0.022) H23B(0.022) H24A(0.022)
 H24B(0.022)
 Fixed X: H1A(0.8635) H1B(0.8267) H1C(0.7312) H2A(0.6242) H2B(0.5771)
 H3A(0.8303) H3B(0.7626) H4A(0.6022) H4B(0.5239) H5A(0.5626) H5B(0.723)
 H6A(0.8573) H6B(0.6946) H7A(0.918) H7B(0.8558) H8A(0.8606) H8B(0.9803)
 H9A(0.5875) H9B(0.4605) H10A(0.5189) H10B(0.5939) H11A(0.8514) H11B(0.9)
 H12A(0.6022) H12B(0.6474) H13A(0.808) H13B(0.8341) H14A(0.5573) H14B(0.5777)
 H14C(0.6791) H15A(0.1059) H15B(0.2028) H15C(0.2824) H16A(0.3609) H16B(0.1856)
 H17A(0.3231) H17B(0.1514) H18A(0.4255) H18B(0.2571) H19A(0.2325) H19B(0.4162)
 H22A(0.4141) H22B(0.5355) H21A(0.4774) H21B(0.5553) H20A(0.4387) H20B(0.2571)
 H23A(0.17) H23B(0.0802) H24A(0.0718) H24B(0.1289)
 Fixed Y: H1A(0.8918) H1B(0.9046) H1C(0.9252) H2A(0.8583) H2B(0.8735)
 H3A(0.8166) H3B(0.8287) H4A(0.781) H4B(0.7957) H5A(0.7512) H5B(0.7761)
 H6A(0.7194) H6B(0.7024) H7A(0.7523) H7B(0.7361) H8A(0.6683) H8B(0.6844)
 H9A(0.7023) H9B(0.7188) H10A(0.6697) H10B(0.6453) H11A(0.6148) H11B(0.6412)
 H12A(0.6038) H12B(0.6313) H13A(0.5545) H13B(0.5807) H14A(0.5356) H14B(0.5632)
 H14C(0.5219) H15A(0.5562) H15B(0.5946) H15C(0.5498) H16A(0.594) H16B(0.6035)
 H17A(0.5214) H17B(0.533) H18A(0.5679) H18B(0.5834) H19A(0.4721) H19B(0.4759)
 H22A(0.5224) H22B(0.4883) H21A(0.5595) H21B(0.5199) H20A(0.4358) H20B(0.4271)
 H23A(0.5589) H23B(0.5287) H24A(0.4765) H24B(0.5103)
 Fixed Z: H1A(0.6809) H1B(0.7926) H1C(0.7041) H2A(0.667) H2B(0.7754)
 H3A(0.7418) H3B(0.8479) H4A(0.7013) H4B(0.8021) H5A(0.9572) H5B(0.956)
 H6A(1.0021) H6B(1.0408) H7A(0.8247) H7B(0.72) H8A(0.7674) H8B(0.8491)
 H9A(0.7222) H9B(0.7986) H10A(0.9107) H10B(0.8189) H11A(0.9074) H11B(1.0026)
 H12A(0.9753) H12B(1.0699) H13A(1.02) H13B(1.1193) H14A(1.0729) H14B(1.1706)
 H14C(1.1553) H15A(0.9365) H15B(0.9798) H15C(0.9662) H16A(0.8357) H16B(0.8082)
 H17A(0.7849) H17B(0.7515) H18A(0.6678) H18B(0.6383) H19A(0.6487) H19B(0.6516)
 H22A(0.3491) H22B(0.389) H21A(0.4828) H21B(0.5352) H20A(0.5169) H20B(0.5229)
 H23A(0.4851) H23B(0.5597) H24A(0.4477) H24B(0.3676)
;

loop_
_space_group_symop_id
_space_group_symop_operation_xyz
1 'x, y, z'
2 '-x, -y+1/2, z+1/2'
3 'x, -y, -z'
4 '-x, y+1/2, -z+1/2'

loop_
_atom_site_label
_atom_site_type_symbol
_atom_site_fract_x
_atom_site_fract_y
_atom_site_fract_z
_atom_site_U_iso_or_equiv
_atom_site_adp_type
_atom_site_occupancy
_atom_site_symmetry_multiplicity
_atom_site_calc_flag
_atom_site_refinement_flags
_atom_site_disorder_assembly
_atom_site_disorder_group
Cu1 Cu 0.754358(16) 0.366324(4) 0.612550(9) 0.02748(4) Uani 0.8037(2) 1 d P A 1
Cu2 Cu 0.806827(12) 0.293466(3) 0.535160(7) 0.02798(3) Uani 1 1 d . . .
Cu3 Cu 0.814129(13) 0.394286(3) 0.436281(7) 0.03065(3) Uani 1 1 d . . .
Cu1' Cu 0.85567(10) 0.36400(2) 0.60677(5) 0.0526(2) Uani 0.1963(2) 1 d P A 2
I1 I 0.819435(10) 0.444230(2) 0.602727(4) 0.04965(2) Uani 1 1 d . A .
I2 I 0.811959(5) 0.309630(2) 0.741000(3) 0.01945(1) Uani 1 1 d . A .
I3 I 0.548933(5) 0.342739(2) 0.470999(4) 0.01989(1) Uani 1 1 d . A .
I4 I 1.037730(5) 0.334149(2) 0.441349(4) 0.01971(1) Uani 1 1 d . A .
I5 I 0.771457(5) 0.213461(2) 0.502588(4) 0.01933(1) Uani 1 1 d . A .
I6 I 0.782194(7) 0.435462(2) 0.272793(4) 0.03114(2) Uani 1 1 d . A .
C1 C 0.78200(11) 0.89965(3) 0.72727(8) 0.0448(3) Uani 1 1 d . . .
H1A H 0.8635 0.8918 0.6809 0.067 Uiso 1 1 calc R . .
H1B H 0.8267 0.9046 0.7926 0.067 Uiso 1 1 calc R . .
H1C H 0.7312 0.9252 0.7041 0.067 Uiso 1 1 calc R . .
C2 C 0.66450(10) 0.86433(3) 0.73380(6) 0.0283(2) Uani 1 1 d . . .
H2A H 0.6242 0.8583 0.6670 0.034 Uiso 1 1 calc R . .
H2B H 0.5771 0.8735 0.7754 0.034 Uiso 1 1 calc R . .
C3 C 0.73500(9) 0.82372(2) 0.77805(6) 0.0239(2) Uani 1 1 d . . .
H3A H 0.8303 0.8166 0.7418 0.029 Uiso 1 1 calc R . .
H3B H 0.7626 0.8287 0.8479 0.029 Uiso 1 1 calc R . .
C4 C 0.62249(7) 0.78699(2) 0.77178(6) 0.0198(2) Uani 1 1 d . . .
H4A H 0.6022 0.7810 0.7013 0.024 Uiso 1 1 calc R . .
H4B H 0.5239 0.7957 0.8021 0.024 Uiso 1 1 calc R . .
C5 C 0.67091(9) 0.75000(2) 0.93487(5) 0.0205(2) Uani 1 1 d . . .
H5A H 0.5626 0.7512 0.9572 0.025 Uiso 1 1 calc R . .
H5B H 0.7230 0.7761 0.9560 0.025 Uiso 1 1 calc R . .
C6 C 0.75190(8) 0.71163(2) 0.98150(5) 0.01608(19) Uani 1 1 d . . .
H6A H 0.8573 0.7194 1.0021 0.019 Uiso 1 1 calc R . .
H6B H 0.6946 0.7024 1.0408 0.019 Uiso 1 1 calc R . .
C7 C 0.84299(8) 0.73341(3) 0.79234(6) 0.0218(2) Uani 1 1 d . . .
H7A H 0.9180 0.7523 0.8247 0.026 Uiso 1 1 calc R . .
H7B H 0.8558 0.7361 0.7200 0.026 Uiso 1 1 calc R . .
C8 C 0.87367(8) 0.68726(3) 0.82445(6) 0.0192(2) Uani 1 1 d . . .
H8A H 0.8606 0.6683 0.7674 0.023 Uiso 1 1 calc R . .
H8B H 0.9803 0.6844 0.8491 0.023 Uiso 1 1 calc R . .
C9 C 0.56896(9) 0.70986(3) 0.79200(6) 0.0244(2) Uani 1 1 d . . .
H9A H 0.5875 0.7023 0.7222 0.029 Uiso 1 1 calc R . .
H9B H 0.4605 0.7188 0.7986 0.029 Uiso 1 1 calc R . .
C10 C 0.59868(8) 0.67131(3) 0.85869(6) 0.0189(2) Uani 1 1 d . . .
H10A H 0.5189 0.6697 0.9107 0.023 Uiso 1 1 calc R . .
H10B H 0.5939 0.6453 0.8189 0.023 Uiso 1 1 calc R . .
C11 C 0.81286(9) 0.63440(2) 0.95838(6) 0.0214(2) Uani 1 1 d . . .
H11A H 0.8514 0.6148 0.9074 0.026 Uiso 1 1 calc R . .
H11B H 0.9000 0.6412 1.0026 0.026 Uiso 1 1 calc R . .
C12 C 0.68820(8) 0.61196(3) 1.01913(6) 0.0251(2) Uani 1 1 d . . .
H12A H 0.6022 0.6038 0.9753 0.030 Uiso 1 1 calc R . .
H12B H 0.6474 0.6313 1.0699 0.030 Uiso 1 1 calc R . .
C13 C 0.75603(8) 0.57201(3) 1.07020(6) 0.0270(2) Uani 1 1 d . . .
H13A H 0.8080 0.5545 1.0200 0.032 Uiso 1 1 calc R . .
H13B H 0.8341 0.5807 1.1193 0.032 Uiso 1 1 calc R . .
C14 C 0.63121(10) 0.54581(3) 1.12197(7) 0.0373(3) Uani 1 1 d . . .
H14A H 0.5573 0.5356 1.0729 0.056 Uiso 1 1 calc R . .
H14B H 0.5777 0.5632 1.1706 0.056 Uiso 1 1 calc R . .
H14C H 0.6791 0.5219 1.1553 0.056 Uiso 1 1 calc R . .
C15 C 0.20744(14) 0.56946(4) 0.93853(7) 0.0649(4) Uani 1 1 d . . .
H15A H 0.1059 0.5562 0.9365 0.097 Uiso 1 1 calc R . .
H15B H 0.2028 0.5946 0.9798 0.097 Uiso 1 1 calc R . .
H15C H 0.2824 0.5498 0.9662 0.097 Uiso 1 1 calc R . .
C16 C 0.25646(11) 0.58167(3) 0.83317(7) 0.0398(3) Uani 1 1 d . . .
H16A H 0.3609 0.5940 0.8357 0.048 Uiso 1 1 calc R . .
H16B H 0.1856 0.6035 0.8082 0.048 Uiso 1 1 calc R . .
C17 C 0.25708(10) 0.54412(3) 0.75905(6) 0.0345(3) Uani 1 1 d . . .
H17A H 0.3231 0.5214 0.7849 0.041 Uiso 1 1 calc R . .
H17B H 0.1514 0.5330 0.7515 0.041 Uiso 1 1 calc R . .
C18 C 0.31763(12) 0.55868(3) 0.65921(6) 0.0390(3) Uani 1 1 d . . .
H18A H 0.4255 0.5679 0.6678 0.047 Uiso 1 1 calc R . .
H18B H 0.2571 0.5834 0.6383 0.047 Uiso 1 1 calc R . .
N1 N 0.67665(7) 0.74621(2) 0.82201(4) 0.01834(18) Uani 1 1 d . . .
N2 N 0.75919(7) 0.67561(2) 0.90630(4) 0.01813(17) Uani 1 1 d . . .
N3 N 0.31274(14) 0.52561(4) 0.57454(9) 0.0188(3) Uani 0.50 1 d P . -1
C19 C 0.32440(19) 0.47938(5) 0.60916(12) 0.0240(5) Uani 0.50 1 d P . -1
H19A H 0.2325 0.4721 0.6487 0.029 Uiso 0.50 1 calc PR . -1
H19B H 0.4162 0.4759 0.6516 0.029 Uiso 0.50 1 calc PR . -1
C22 C 0.44025(18) 0.50384(5) 0.40517(12) 0.0298(3) Uani 0.50 1 d P . -1
H22A H 0.4141 0.5224 0.3491 0.036 Uiso 0.50 1 calc PR . -1
H22B H 0.5355 0.4883 0.3890 0.036 Uiso 0.50 1 calc PR . -1
C21 C 0.46199(18) 0.52972(5) 0.50038(13) 0.0298(3) Uani 0.50 1 d P . -1
H21A H 0.4774 0.5595 0.4828 0.036 Uiso 0.50 1 calc PR . -1
H21B H 0.5553 0.5199 0.5352 0.036 Uiso 0.50 1 calc PR . -1
C20 C 0.3363(2) 0.44930(5) 0.51813(12) 0.0329(5) Uani 0.50 1 d P . -1
H20A H 0.4387 0.4358 0.5169 0.039 Uiso 0.50 1 calc PR . -1
H20B H 0.2571 0.4271 0.5229 0.039 Uiso 0.50 1 calc PR . -1
C23 C 0.17039(15) 0.53065(5) 0.51533(11) 0.0184(3) Uani 0.50 1 d P . -1
H23A H 0.1700 0.5589 0.4851 0.022 Uiso 0.50 1 calc PR . -1
H23B H 0.0802 0.5287 0.5597 0.022 Uiso 0.50 1 calc PR . -1
C24 C 0.15405(14) 0.49676(5) 0.43131(12) 0.0184(3) Uani 0.50 1 d P . -1
H24A H 0.0718 0.4765 0.4477 0.022 Uiso 0.50 1 calc PR . -1
H24B H 0.1289 0.5103 0.3676 0.022 Uiso 0.50 1 calc PR . -1
N4 N 0.31274(14) 0.47439(4) 0.42546(9) 0.0188(3) Uani 0.50 1 d P . -1

loop_
_atom_site_aniso_label
_atom_site_aniso_U_11
_atom_site_aniso_U_22
_atom_site_aniso_U_33
_atom_site_aniso_U_23
_atom_site_aniso_U_13
_atom_site_aniso_U_12
Cu1 0.04653(7) 0.01589(6) 0.02003(6) 0.00148(5) 0.00280(6) 0.00011(6)
Cu2 0.03518(5) 0.02081(5) 0.02796(5) -0.00244(4) 0.00554(5) -0.00025(4)
Cu3 0.05182(6) 0.02083(5) 0.01930(5) 0.00190(4) 0.00629(5) 0.00303(5)
Cu1' 0.1056(5) 0.0196(3) 0.0325(3) 0.0050(3) -0.0101(4) -0.0005(3)
I1 0.11278(5) 0.01271(3) 0.02347(3) -0.00472(2) 0.02451(3) -0.00750(3)
I2 0.01761(2) 0.02739(2) 0.01335(2) 0.00242(2) 0.00028(2) 0.00111(2)
I3 0.01791(2) 0.02242(2) 0.01935(2) 0.00608(2) 0.00210(2) 0.00550(2)
I4 0.01560(2) 0.02660(3) 0.01692(2) 0.00164(2) -0.00011(2) -0.00013(2)
I5 0.01710(2) 0.01924(2) 0.02164(2) 0.00021(2) -0.00071(2) 0.00143(2)
I6 0.06044(3) 0.01431(2) 0.01866(2) 0.00168(2) 0.01169(2) 0.00897(3)
C1 0.0405(5) 0.0292(5) 0.0648(6) 0.0280(4) -0.0073(5) -0.0013(4)
C2 0.0366(4) 0.0245(4) 0.0237(4) 0.0116(3) 0.0057(4) 0.0134(3)
C3 0.0240(4) 0.0249(4) 0.0226(4) 0.0056(3) -0.0017(3) 0.0059(3)
C4 0.0064(3) 0.0256(4) 0.0275(4) 0.0023(4) -0.0002(3) 0.0039(3)
C5 0.0222(4) 0.0220(4) 0.0174(4) -0.0035(3) -0.0070(3) 0.0009(3)
C6 0.0167(3) 0.0226(4) 0.0090(3) -0.0015(3) 0.0016(3) -0.0014(3)
C7 0.0198(4) 0.0263(4) 0.0193(4) 0.0039(3) 0.0050(3) 0.0044(3)
C8 0.0170(3) 0.0230(4) 0.0176(4) -0.0038(3) -0.0009(3) -0.0026(3)
C9 0.0245(4) 0.0295(4) 0.0191(4) -0.0055(4) -0.0021(3) -0.0046(4)
C10 0.0149(3) 0.0185(4) 0.0232(4) -0.0081(3) 0.0036(3) -0.0016(3)
C11 0.0303(4) 0.0143(4) 0.0195(4) -0.0058(3) 0.0041(3) 0.0049(3)
C12 0.0167(3) 0.0356(4) 0.0230(4) 0.0019(4) 0.0042(3) -0.0003(3)
C13 0.0139(3) 0.0407(5) 0.0265(4) 0.0106(4) -0.0008(3) -0.0082(3)
C14 0.0310(4) 0.0418(6) 0.0390(5) 0.0147(4) -0.0045(4) -0.0051(4)
C15 0.0664(6) 0.0751(7) 0.0531(6) -0.0345(5) 0.0316(5) -0.0172(6)
C16 0.0392(5) 0.0319(5) 0.0484(5) -0.0100(4) -0.0011(4) -0.0049(4)
C17 0.0384(4) 0.0284(4) 0.0366(5) -0.0066(4) 0.0173(4) -0.0053(4)
C18 0.0725(6) 0.0156(4) 0.0291(4) -0.0036(4) -0.0175(4) -0.0135(4)
N1 0.0161(3) 0.0220(3) 0.0168(3) 0.0021(3) -0.0018(3) 0.0013(3)
N2 0.0189(3) 0.0201(3) 0.0154(3) -0.0036(3) 0.0031(2) -0.0017(3)
N3 0.0195(6) 0.0136(6) 0.0232(6) 0.0013(5) -0.0063(6) 0.0020(5)
C19 0.0290(8) 0.0127(8) 0.0302(8) -0.0036(7) -0.0061(7) 0.0031(7)
C22 0.0333(5) 0.0186(6) 0.0375(6) -0.0140(5) 0.0218(5) -0.0064(5)
C21 0.0333(5) 0.0186(6) 0.0375(6) -0.0140(5) 0.0218(5) -0.0064(5)
C20 0.0612(10) 0.0107(8) 0.0267(8) 0.0071(7) -0.0220(8) -0.0018(7)
C23 0.0104(4) 0.0163(5) 0.0285(6) -0.0012(4) 0.0064(4) -0.0015(4)
C24 0.0104(4) 0.0163(5) 0.0285(6) -0.0012(4) 0.0064(4) -0.0015(4)
N4 0.0195(6) 0.0135(6) 0.0233(6) 0.0013(5) 0.0065(6) -0.0020(5)

loop_
_atom_type_symbol
_atom_type_description
_atom_type_scat_dispersion_real
_atom_type_scat_dispersion_imag
_atom_type_scat_source
C C 0.0033 0.0016 'International Tables Vol C Tables 4.2.6.8 and 6.1.1.4'
H H 0.0000 0.0000 'International Tables Vol C Tables 4.2.6.8 and 6.1.1.4'
Cu Cu 0.3201 1.2651 'International Tables Vol C Tables 4.2.6.8 and 6.1.1.4'
I I -0.4742 1.8119 'International Tables Vol C Tables 4.2.6.8 and 6.1.1.4'
N N 0.0061 0.0033 'International Tables Vol C Tables 4.2.6.8 and 6.1.1.4'

loop_
_geom_angle_atom_site_label_1
_geom_angle_atom_site_label_2
_geom_angle_atom_site_label_3
_geom_angle
_geom_angle_site_symmetry_1
_geom_angle_site_symmetry_3
Cu2 Cu1 Cu3 84.333(5) . .
Cu2 Cu1 I3 65.344(4) . .
Cu3 Cu1 I3 65.152(4) . .
I1 Cu1 Cu2 144.465(6) . .
I1 Cu1 Cu3 64.782(4) . .
I1 Cu1 I2 132.874(6) . .
I1 Cu1 I3 112.165(5) . .
I2 Cu1 Cu2 66.819(4) . .
I2 Cu1 Cu3 145.830(6) . .
I2 Cu1 I3 114.277(5) . .
Cu1 Cu2 I2 56.063(4) . .
Cu1 Cu2 I3 59.595(4) . .
Cu1 Cu2 I4 83.687(4) . .
Cu1 Cu2 I5 157.791(5) . .
Cu1' Cu2 Cu1 19.98(2) . .
Cu1' Cu2 I2 56.586(15) . .
Cu1' Cu2 I3 75.865(19) . .
Cu1' Cu2 I4 67.827(18) . .
Cu1' Cu2 I5 166.289(16) . .
I2 Cu2 I3 102.135(4) . .
I4 Cu2 I2 111.266(4) . .
I4 Cu2 I3 100.009(4) . .
I5 Cu2 I2 110.249(4) . .
I5 Cu2 I3 113.114(4) . .
I5 Cu2 I4 118.506(4) . .
Cu1 Cu3 I1 56.761(4) . .
Cu1 Cu3 I3 59.517(4) . .
Cu1 Cu3 I4 82.993(4) . .
Cu1' Cu3 Cu1 19.845(19) . .
Cu1' Cu3 I1 58.169(15) . .
Cu1' Cu3 I3 75.289(18) . .
Cu1' Cu3 I4 66.870(17) . .
Cu1' Cu3 I6 171.824(15) . .
I1 Cu3 I3 102.144(4) . .
I4 Cu3 I1 111.902(4) . .
I4 Cu3 I3 99.463(4) . .
I6 Cu3 Cu1 159.630(6) . .
I6 Cu3 I1 114.026(4) . .
I6 Cu3 I3 110.171(4) . .
I6 Cu3 I4 117.005(4) . .
Cu2 Cu1' Cu3 88.01(2) . .
Cu2 Cu1' I1 150.32(3) . .
Cu2 Cu1' I2 68.640(17) . .
Cu2 Cu1' I4 59.678(14) . .
Cu3 Cu1' I1 65.424(16) . .
Cu3 Cu1' I2 153.20(3) . .
Cu3 Cu1' I4 59.900(15) . .
I1 Cu1' I4 112.07(2) . .
I2 Cu1' I1 132.40(3) . .
I2 Cu1' I4 114.17(2) . .
Cu1 I1 Cu3 58.458(4) . .
Cu1 I1 Cu1' 19.893(19) . .
Cu1' I1 Cu3 56.406(15) . .
Cu1 I2 Cu2 57.118(4) . .
Cu1' I2 Cu1 20.022(19) . .
Cu1' I2 Cu2 54.774(15) . .
Cu1 I3 Cu2 55.061(4) . .
Cu1 I3 Cu3 55.332(4) . .
Cu3 I3 Cu2 74.741(4) . .
Cu2 I4 Cu3 79.713(4) . .
Cu2 I4 Cu1' 52.495(14) . .
Cu3 I4 Cu1' 53.230(14) . .
C1 C2 C3 112.04(7) . .
C4 C3 C2 111.45(6) . .
C3 C4 N1 115.29(6) . .
N1 C5 C6 109.24(6) . .
N2 C6 C5 109.88(5) . .
N1 C7 C8 109.57(6) . .
N2 C8 C7 108.64(6) . .
N1 C9 C10 110.00(6) . .
N2 C10 C9 108.91(6) . .
C12 C11 N2 115.03(6) . .
C11 C12 C13 110.52(6) . .
C14 C13 C12 112.24(6) . .
C15 C16 C17 113.73(8) . .
C18 C17 C16 109.72(7) . .
C17 C18 N3 115.91(8) . .
C17 C18 N4 115.91(8) . 3_566
N3 C18 N4 0.00(9) . 3_566
C4 N1 C7 113.04(5) . .
C4 N1 C9 109.42(5) . .
C5 N1 C4 111.29(6) . .
C5 N1 C7 107.97(5) . .
C5 N1 C9 107.56(6) . .
C9 N1 C7 107.34(6) . .
C6 N2 C10 107.83(5) . .
C6 N2 C11 110.01(5) . .
C8 N2 C6 108.91(5) . .
C8 N2 C10 107.79(5) . .
C8 N2 C11 109.65(5) . .
C10 N2 C11 112.55(6) . .
C18 N3 C21 111.94(10) . .
C19 N3 C18 114.80(10) . .
C19 N3 C21 102.05(11) . .
C23 N3 C18 110.32(10) . .
C23 N3 C19 108.73(11) . .
C23 N3 C21 108.58(11) . .
N3 C19 C20 110.43(12) . .
N4 C22 C21 106.05(13) . .
C22 C21 N3 111.79(12) . .
N4 C20 C19 108.80(12) . .
N3 C23 C24 113.03(11) . .
N4 C24 C23 105.77(10) . .
C22 N4 C18 105.84(11) . 3_566
C22 N4 C20 113.06(12) . .
C22 N4 C24 112.46(11) . .
C20 N4 C18 104.49(10) . 3_566
C20 N4 C24 108.85(12) . .
C24 N4 C18 111.87(10) . 3_566

loop_
_geom_bond_atom_site_label_1
_geom_bond_atom_site_label_2
_geom_bond_distance
_geom_bond_site_symmetry_2
Cu1 Cu2 2.54015(17) .
Cu1 Cu3 2.55056(16) .
Cu1 I1 2.50308(15) .
Cu1 I2 2.50948(14) .
Cu1 I3 2.67250(14) .
Cu2 Cu1' 2.4389(6) .
Cu2 I2 2.78056(12) .
Cu2 I3 2.81616(12) .
Cu2 I4 2.65384(12) .
Cu2 I5 2.55799(13) .
Cu3 Cu1' 2.4799(6) .
Cu3 I1 2.70749(13) .
Cu3 I3 2.81405(13) .
Cu3 I4 2.67844(13) .
Cu3 I6 2.53936(12) .
Cu1' I1 2.5295(6) .
Cu1' I2 2.4922(6) .
Cu1' I4 2.8470(7) .
C1 C2 1.4938(12) .
C2 C3 1.5233(11) .
C3 C4 1.4987(10) .
C4 N1 1.5121(10) .
C5 C6 1.5168(10) .
C5 N1 1.5045(9) .
C6 N2 1.5071(9) .
C7 C8 1.5279(11) .
C7 N1 1.5245(9) .
C8 N2 1.5054(9) .
C9 C10 1.5178(11) .
C9 N1 1.5145(10) .
C10 N2 1.5127(9) .
C11 C12 1.5073(11) .
C11 N2 1.5328(9) .
C12 C13 1.5352(11) .
C13 C14 1.5085(12) .
C15 C16 1.5095(14) .
C16 C17 1.5327(12) .
C17 C18 1.4941(12) .
C18 N3 1.5287(15) .
C18 N4 1.5287(15) 3_566
N3 C19 1.5210(19) .
N3 C21 1.614(2) .
N3 C23 1.4540(18) .
C19 C20 1.535(2) .
C22 C21 1.513(2) .
C22 N4 1.450(2) .
C20 N4 1.473(2) .
C23 C24 1.546(2) .
C24 N4 1.5246(18) .
N4 C18 1.5287(15) 3_566

loop_
_geom_torsion_atom_site_label_1
_geom_torsion_atom_site_label_2
_geom_torsion_atom_site_label_3
_geom_torsion_atom_site_label_4
_geom_torsion
_geom_torsion_site_symmetry_1
_geom_torsion_site_symmetry_2
_geom_torsion_site_symmetry_3
_geom_torsion_site_symmetry_4
Cu1 Cu2 Cu1' Cu3 -84.77(4) . . . .
Cu1 Cu2 Cu1' I1 -59.11(6) . . . .
Cu1 Cu2 Cu1' I2 81.78(4) . . . .
Cu1 Cu2 Cu1' I4 -140.65(5) . . . .
Cu1 Cu2 I2 Cu1' -24.06(2) . . . .
Cu1 Cu2 I3 Cu3 58.085(4) . . . .
Cu1 Cu2 I4 Cu3 -38.532(4) . . . .
Cu1 Cu2 I4 Cu1' 12.593(19) . . . .
Cu1 Cu3 Cu1' Cu2 86.76(5) . . . .
Cu1 Cu3 Cu1' I1 -79.60(4) . . . .
Cu1 Cu3 Cu1' I2 58.06(7) . . . .
Cu1 Cu3 Cu1' I4 142.45(5) . . . .
Cu1 Cu3 I1 Cu1' 23.53(2) . . . .
Cu1 Cu3 I3 Cu2 -57.784(4) . . . .
Cu1 Cu3 I4 Cu2 38.410(4) . . . .
Cu1 Cu3 I4 Cu1' -12.033(19) . . . .
Cu2 Cu1 Cu3 Cu1' -74.31(4) . . . .
Cu2 Cu1 Cu3 I1 -161.923(6) . . . .
Cu2 Cu1 Cu3 I3 65.416(4) . . . .
Cu2 Cu1 Cu3 I4 -39.926(4) . . . .
Cu2 Cu1 Cu3 I6 129.576(15) . . . .
Cu2 Cu1 I1 Cu3 32.091(10) . . . .
Cu2 Cu1 I1 Cu1' -45.69(4) . . . .
Cu2 Cu1 I2 Cu1' 76.59(4) . . . .
Cu2 Cu1 I3 Cu3 -95.326(5) . . . .
Cu2 Cu1' I1 Cu1 61.01(7) . . . .
Cu2 Cu1' I1 Cu3 -28.41(6) . . . .
Cu2 Cu1' I2 Cu1 -89.80(4) . . . .
Cu2 Cu1' I4 Cu3 107.01(2) . . . .
Cu3 Cu1 Cu2 Cu1' 76.52(4) . . . .
Cu3 Cu1 Cu2 I2 161.253(6) . . . .
Cu3 Cu1 Cu2 I3 -65.223(4) . . . .
Cu3 Cu1 Cu2 I4 40.303(4) . . . .
Cu3 Cu1 Cu2 I5 -141.741(13) . . . .
Cu3 Cu1 I1 Cu1' -77.78(4) . . . .
Cu3 Cu1 I2 Cu2 -34.710(10) . . . .
Cu3 Cu1 I2 Cu1' 41.87(4) . . . .
Cu3 Cu1 I3 Cu2 95.326(5) . . . .
Cu3 Cu1' I1 Cu1 89.43(4) . . . .
Cu3 Cu1' I2 Cu1 -58.78(7) . . . .
Cu3 Cu1' I2 Cu2 31.02(6) . . . .
Cu3 Cu1' I4 Cu2 -107.01(2) . . . .
Cu1' Cu2 I2 Cu1 24.06(2) . . . .
Cu1' Cu2 I3 Cu1 -12.606(17) . . . .
Cu1' Cu2 I3 Cu3 45.479(17) . . . .
Cu1' Cu2 I4 Cu3 -51.125(19) . . . .
Cu1' Cu3 I1 Cu1 -23.53(2) . . . .
Cu1' Cu3 I3 Cu1 13.114(16) . . . .
Cu1' Cu3 I3 Cu2 -44.670(16) . . . .
Cu1' Cu3 I4 Cu2 50.443(18) . . . .
I1 Cu1 Cu2 Cu1' 47.63(4) . . . .
I1 Cu1 Cu2 I2 132.372(12) . . . .
I1 Cu1 Cu2 I3 -94.104(10) . . . .
I1 Cu1 Cu2 I4 11.422(11) . . . .
I1 Cu1 Cu2 I5 -170.622(10) . . . .
I1 Cu1 Cu3 Cu1' 87.61(4) . . . .
I1 Cu1 Cu3 I3 -132.661(5) . . . .
I1 Cu1 Cu3 I4 121.998(4) . . . .
I1 Cu1 Cu3 I6 -68.500(16) . . . .
I1 Cu1 I2 Cu2 -144.133(9) . . . .
I1 Cu1 I2 Cu1' -67.55(4) . . . .
I1 Cu1 I3 Cu2 141.247(7) . . . .
I1 Cu1 I3 Cu3 45.921(5) . . . .
I1 Cu3 Cu1' Cu2 166.36(3) . . . .
I1 Cu3 Cu1' I2 137.66(8) . . . .
I1 Cu3 Cu1' I4 -137.952(19) . . . .
I1 Cu3 I3 Cu1 -38.987(4) . . . .
I1 Cu3 I3 Cu2 -96.771(4) . . . .
I1 Cu3 I4 Cu2 88.272(5) . . . .
I1 Cu3 I4 Cu1' 37.828(19) . . . .
I1 Cu1' I2 Cu1 65.18(5) . . . .
I1 Cu1' I2 Cu2 154.98(6) . . . .
I1 Cu1' I4 Cu2 -148.10(4) . . . .
I1 Cu1' I4 Cu3 -41.089(18) . . . .
I2 Cu1 Cu2 Cu1' -84.74(4) . . . .
I2 Cu1 Cu2 I3 133.524(4) . . . .
I2 Cu1 Cu2 I4 -120.950(4) . . . .
I2 Cu1 Cu2 I5 57.006(14) . . . .
I2 Cu1 Cu3 Cu1' -42.57(4) . . . .
I2 Cu1 Cu3 I1 -130.186(12) . . . .
I2 Cu1 Cu3 I3 97.153(11) . . . .
I2 Cu1 Cu3 I4 -8.188(11) . . . .
I2 Cu1 Cu3 I6 161.313(11) . . . .
I2 Cu1 I1 Cu3 144.163(9) . . . .
I2 Cu1 I1 Cu1' 66.38(4) . . . .
I2 Cu1 I3 Cu2 -46.988(5) . . . .
I2 Cu1 I3 Cu3 -142.314(7) . . . .
I2 Cu2 Cu1' Cu3 -166.56(3) . . . .
I2 Cu2 Cu1' I1 -140.90(8) . . . .
I2 Cu2 Cu1' I4 137.569(19) . . . .
I2 Cu2 I3 Cu1 37.975(4) . . . .
I2 Cu2 I3 Cu3 96.060(4) . . . .
I2 Cu2 I4 Cu3 -88.306(4) . . . .
I2 Cu2 I4 Cu1' -37.181(19) . . . .
I2 Cu1' I1 Cu1 -66.29(5) . . . .
I2 Cu1' I1 Cu3 -155.72(5) . . . .
I2 Cu1' I4 Cu2 43.531(19) . . . .
I2 Cu1' I4 Cu3 150.54(4) . . . .
I3 Cu1 Cu2 Cu1' 141.74(4) . . . .
I3 Cu1 Cu2 I2 -133.524(4) . . . .
I3 Cu1 Cu2 I4 105.525(4) . . . .
I3 Cu1 Cu2 I5 -76.518(14) . . . .
I3 Cu1 Cu3 Cu1' -139.73(4) . . . .
I3 Cu1 Cu3 I1 132.661(5) . . . .
I3 Cu1 Cu3 I4 -105.342(4) . . . .
I3 Cu1 Cu3 I6 64.160(16) . . . .
I3 Cu1 I1 Cu3 -46.100(5) . . . .
I3 Cu1 I1 Cu1' -123.88(4) . . . .
I3 Cu1 I2 Cu2 46.295(4) . . . .
I3 Cu1 I2 Cu1' 122.88(4) . . . .
I3 Cu2 Cu1' Cu3 -51.353(16) . . . .
I3 Cu2 Cu1' I1 -25.70(6) . . . .
I3 Cu2 Cu1' I2 115.204(16) . . . .
I3 Cu2 Cu1' I4 -107.228(9) . . . .
I3 Cu2 I2 Cu1 -39.766(4) . . . .
I3 Cu2 I2 Cu1' -63.83(2) . . . .
I3 Cu2 I4 Cu3 19.016(3) . . . .
I3 Cu2 I4 Cu1' 70.141(19) . . . .
I3 Cu3 Cu1' Cu2 51.593(16) . . . .
I3 Cu3 Cu1' I1 -114.771(15) . . . .
I3 Cu3 Cu1' I2 22.89(7) . . . .
I3 Cu3 Cu1' I4 107.278(9) . . . .
I3 Cu3 I1 Cu1 40.409(4) . . . .
I3 Cu3 I1 Cu1' 63.94(2) . . . .
I3 Cu3 I4 Cu2 -18.999(3) . . . .
I3 Cu3 I4 Cu1' -69.442(19) . . . .
I4 Cu2 Cu1' Cu3 55.875(15) . . . .
I4 Cu2 Cu1' I1 81.53(7) . . . .
I4 Cu2 Cu1' I2 -137.569(19) . . . .
I4 Cu2 I2 Cu1 66.163(5) . . . .
I4 Cu2 I2 Cu1' 42.10(2) . . . .
I4 Cu2 I3 Cu1 -76.524(5) . . . .
I4 Cu2 I3 Cu3 -18.439(3) . . . .
I4 Cu3 Cu1' Cu2 -55.685(15) . . . .
I4 Cu3 Cu1' I1 137.952(19) . . . .
I4 Cu3 Cu1' I2 -84.39(7) . . . .
I4 Cu3 I1 Cu1 -65.123(5) . . . .
I4 Cu3 I1 Cu1' -41.59(2) . . . .
I4 Cu3 I3 Cu1 76.017(4) . . . .
I4 Cu3 I3 Cu2 18.233(3) . . . .
I4 Cu1' I1 Cu1 128.13(6) . . . .
I4 Cu1' I1 Cu3 38.700(15) . . . .
I4 Cu1' I2 Cu1 -129.47(6) . . . .
I4 Cu1' I2 Cu2 -39.671(16) . . . .
I5 Cu2 Cu1' Cu3 176.13(6) . . . .
I5 Cu2 Cu1' I1 -158.21(3) . . . .
I5 Cu2 Cu1' I2 -17.31(9) . . . .
I5 Cu2 Cu1' I4 120.26(8) . . . .
I5 Cu2 I2 Cu1 -160.251(6) . . . .
I5 Cu2 I2 Cu1' 175.69(2) . . . .
I5 Cu2 I3 Cu1 156.444(6) . . . .
I5 Cu2 I3 Cu3 -145.471(5) . . . .
I5 Cu2 I4 Cu3 142.347(5) . . . .
I5 Cu2 I4 Cu1' -166.528(19) . . . .
I6 Cu3 Cu1' Cu2 -175.61(12) . . . .
I6 Cu3 Cu1' I1 18.03(15) . . . .
I6 Cu3 Cu1' I2 155.69(8) . . . .
I6 Cu3 Cu1' I4 -119.93(13) . . . .
I6 Cu3 I1 Cu1 159.232(7) . . . .
I6 Cu3 I1 Cu1' -177.24(2) . . . .
I6 Cu3 I3 Cu1 -160.503(6) . . . .
I6 Cu3 I3 Cu2 141.713(4) . . . .
I6 Cu3 I4 Cu2 -137.508(5) . . . .
I6 Cu3 I4 Cu1' 172.049(19) . . . .
C1 C2 C3 C4 -172.58(7) . . . .
C2 C3 C4 N1 -174.92(6) . . . .
C3 C4 N1 C5 72.72(8) . . . .
C3 C4 N1 C7 -48.98(8) . . . .
C3 C4 N1 C9 -168.54(6) . . . .
C5 C6 N2 C8 70.16(7) . . . .
C5 C6 N2 C10 -46.55(7) . . . .
C5 C6 N2 C11 -169.64(6) . . . .
C6 C5 N1 C4 -170.34(5) . . . .
C6 C5 N1 C7 -45.73(7) . . . .
C6 C5 N1 C9 69.82(7) . . . .
C7 C8 N2 C6 -45.14(7) . . . .
C7 C8 N2 C10 71.59(7) . . . .
C7 C8 N2 C11 -165.57(6) . . . .
C8 C7 N1 C4 -166.09(6) . . . .
C8 C7 N1 C5 70.36(7) . . . .
C8 C7 N1 C9 -45.34(7) . . . .
C9 C10 N2 C6 69.62(7) . . . .
C9 C10 N2 C8 -47.82(8) . . . .
C9 C10 N2 C11 -168.86(6) . . . .
C10 C9 N1 C4 -167.54(6) . . . .
C10 C9 N1 C5 -46.51(7) . . . .
C10 C9 N1 C7 69.45(7) . . . .
C11 C12 C13 C14 -173.42(7) . . . .
C12 C11 N2 C6 77.78(7) . . . .
C12 C11 N2 C8 -162.46(6) . . . .
C12 C11 N2 C10 -42.49(8) . . . .
C15 C16 C17 C18 -176.06(8) . . . .
C16 C17 C18 N3 -175.17(8) . . . .
C16 C17 C18 N4 -175.17(8) . . . 3_566
C17 C18 N3 C19 -28.26(14) . . . .
C17 C18 N3 C21 -143.99(10) . . . .
C17 C18 N3 C23 94.98(12) . . . .
C18 N3 C19 C20 -173.88(12) . . . .
C18 N3 C21 C22 -167.75(11) . . . .
C18 N3 C23 C24 -177.27(10) . . . .
N1 C5 C6 N2 -20.32(8) . . . .
N1 C7 C8 N2 -21.19(8) . . . .
N1 C9 C10 N2 -20.00(8) . . . .
N2 C11 C12 C13 -178.33(6) . . . .
N3 C19 C20 N4 -7.02(18) . . . .
N3 C23 C24 N4 -11.32(16) . . . .
C19 N3 C21 C22 68.99(15) . . . .
C19 N3 C23 C24 -50.55(15) . . . .
C19 C20 N4 C18 -176.93(12) . . . 3_566
C19 C20 N4 C22 68.46(17) . . . .
C19 C20 N4 C24 -57.28(16) . . . .
C21 N3 C19 C20 -52.58(15) . . . .
C21 N3 C23 C24 59.72(15) . . . .
C21 C22 N4 C18 -166.31(11) . . . 3_566
C21 C22 N4 C20 -52.51(16) . . . .
C21 C22 N4 C24 71.26(15) . . . .
C23 N3 C19 C20 62.03(16) . . . .
C23 N3 C21 C22 -45.73(16) . . . .
C23 C24 N4 C18 -176.82(10) . . . 3_566
C23 C24 N4 C22 -57.86(15) . . . .
C23 C24 N4 C20 68.22(14) . . . .
N4 C18 N3 C19 -175(100) 3_566 . . .
N4 C18 N3 C21 69(100) 3_566 . . .
N4 C18 N3 C23 -52(100) 3_566 . . .
N4 C22 C21 N3 -16.15(16) . . . .
